data_2206081
loop_
_publ_author_name
'Sun, Yu-Xi'
'Gao, Yi-Zhen'
'Zhang, Hong-Lin'
'Kong, De-Sheng'
'Yu, You'

_publ_section_title <i>catena</i>-Poly[[[4-bromo-2-(2-pyridylmethyliminomethyl)phenolato]copper(II)]-\m-chloro]
_journal_issue 6
_journal_name_full 'Acta Crystallographica Section E'
_journal_page_first m1055
_journal_page_last m1057
_journal_paper_doi 10.1107/S1600536805013401
_journal_volume 61
_journal_year 2005
_chemical_formula_iupac '[Cu (C13 H10 Br N2 O) Cl]'
_chemical_formula_moiety 'C13 H10 Br Cl Cu N2 O'
_chemical_formula_sum 'C13 H10 Br Cl Cu N2 O'
_chemical_formula_weight 389.13
_chemical_name_systematic
;
catena-Poly[[[4-bromo-2-(2-pyridylmethyliminomethyl)phenolato]copper(II)]-
\m-chloro]
;
_space_group_IT_number 61
_symmetry_cell_setting orthorhombic
_symmetry_space_group_name_Hall '-P 2ac 2ab'
_symmetry_space_group_name_H-M 'P b c a'
_atom_sites_solution_hydrogens geom
_atom_sites_solution_primary direct
_atom_sites_solution_secondary difmap
_audit_creation_method SHELXL-97
_cell_angle_alpha 90.00
_cell_angle_beta 90.00
_cell_angle_gamma 90.00
_cell_formula_units_Z 8
_cell_length_a 7.9131(5)
_cell_length_b 13.5720(8)
_cell_length_c 25.0065(14)
_cell_measurement_reflns_used 4538
_cell_measurement_temperature 293(2)
_cell_measurement_theta_max 21.577
_cell_measurement_theta_min 3.002
_cell_volume 2685.6(3)
_computing_cell_refinement 'SMART '
_computing_data_collection 'SMART (Bruker, 2002)'
_computing_data_reduction 'SAINT (Bruker, 2002)'
_computing_molecular_graphics 'SHELXTL (Bruker, 1997b)'
_computing_publication_material SHELXTL
_computing_structure_refinement 'SHELXL97 (Sheldrick, 1997a)'
_computing_structure_solution 'SHELXS97 (Sheldrick, 1997a)'
_diffrn_ambient_temperature 293(2)
_diffrn_measured_fraction_theta_full 0.995
_diffrn_measured_fraction_theta_max 0.995
_diffrn_measurement_device_type 'Bruker APEX area-detector'
_diffrn_measurement_method '\f and \w'
_diffrn_radiation_monochromator graphite
_diffrn_radiation_source 'fine-focus sealed tube'
_diffrn_radiation_type MoK\a
_diffrn_radiation_wavelength 0.71073
_diffrn_reflns_av_R_equivalents 0.1056
_diffrn_reflns_av_sigmaI/netI 0.0644
_diffrn_reflns_limit_h_max 10
_diffrn_reflns_limit_h_min -10
_diffrn_reflns_limit_k_max 17
_diffrn_reflns_limit_k_min -17
_diffrn_reflns_limit_l_max 31
_diffrn_reflns_limit_l_min -31
_diffrn_reflns_number 28303
_diffrn_reflns_theta_full 27.50
_diffrn_reflns_theta_max 27.50
_diffrn_reflns_theta_min 1.63
_diffrn_standards_decay_% 0
_diffrn_standards_number 0
_exptl_absorpt_coefficient_mu 4.792
_exptl_absorpt_correction_T_max 0.8696
_exptl_absorpt_correction_T_min 0.4475
_exptl_absorpt_correction_type multi-scan
_exptl_absorpt_process_details '(SADABS; Sheldrick, 1996)'
_exptl_crystal_colour blue
_exptl_crystal_density_diffrn 1.925
_exptl_crystal_density_method 'not measured'
_exptl_crystal_description block
_exptl_crystal_F_000 1528
_exptl_crystal_size_max 0.20
_exptl_crystal_size_mid 0.08
_exptl_crystal_size_min 0.03
_refine_diff_density_max 0.653
_refine_diff_density_min -0.336
_refine_ls_extinction_method none
_refine_ls_goodness_of_fit_ref 0.854
_refine_ls_hydrogen_treatment constr
_refine_ls_matrix_type full
_refine_ls_number_parameters 172
_refine_ls_number_reflns 3073
_refine_ls_number_restraints 0
_refine_ls_restrained_S_all 0.854
_refine_ls_R_factor_all 0.0696
_refine_ls_R_factor_gt 0.0372
_refine_ls_shift/su_max 0.001
_refine_ls_shift/su_mean 0.000
_refine_ls_structure_factor_coef Fsqd
_refine_ls_weighting_details 'calc w = 1/[\s^2^(Fo^2^)+(0.0413P)^2^] where P = (Fo^2^+2Fc^2^)/3'
_refine_ls_weighting_scheme calc
_refine_ls_wR_factor_gt 0.0784
_refine_ls_wR_factor_ref 0.0847
_reflns_number_gt 1828
_reflns_number_total 3073
_reflns_threshold_expression I>2\s(I)
_cod_data_source_file su6197.cif
_cod_data_source_block I
_cod_database_code 2206081
_cod_database_fobs_code 2206081

loop_
_symmetry_equiv_pos_as_xyz
'x, y, z'
'-x+1/2, -y, z+1/2'
'x+1/2, -y+1/2, -z'
'-x, y+1/2, -z+1/2'
'-x, -y, -z'
'x-1/2, y, -z-1/2'
'-x-1/2, y-1/2, z'
'x, -y-1/2, z-1/2'

loop_
_atom_site_label
_atom_site_fract_x
_atom_site_fract_y
_atom_site_fract_z
_atom_site_U_iso_or_equiv
_atom_site_adp_type
_atom_site_calc_flag
_atom_site_refinement_flags
_atom_site_occupancy
_atom_site_type_symbol
Br1 0.46440(6) 0.86323(3) 0.547054(18) 0.07592(18) Uani d . 1 Br
Cu1 0.10149(5) 0.53564(3) 0.753583(16) 0.04291(14) Uani d . 1 Cu
Cl1 -0.10282(11) 0.42011(7) 0.74146(4) 0.0494(2) Uani d . 1 Cl
O1 0.1151(3) 0.55397(18) 0.67856(10) 0.0542(7) Uani d . 1 O
N1 0.2257(3) 0.65757(19) 0.76859(11) 0.0393(7) Uani d . 1 N
N2 0.1003(4) 0.5250(2) 0.83355(12) 0.0465(7) Uani d . 1 N
C1 0.1911(4) 0.6237(3) 0.65245(14) 0.0444(8) Uani d . 1 C
C2 0.1897(5) 0.6212(3) 0.59609(15) 0.0584(10) Uani d . 1 C
H2 0.1337 0.5699 0.5789 0.070 Uiso calc R 1 H
C3 0.2678(5) 0.6915(3) 0.56586(15) 0.0579(10) Uani d . 1 C
H3 0.2662 0.6869 0.5288 0.069 Uiso calc R 1 H
C4 0.3492(4) 0.7694(3) 0.59041(15) 0.0479(9) Uani d . 1 C
C5 0.3520(4) 0.7776(2) 0.64435(14) 0.0443(9) Uani d . 1 C
H5 0.4049 0.8315 0.6601 0.053 Uiso calc R 1 H
C6 0.2752(4) 0.7051(2) 0.67700(13) 0.0381(8) Uani d . 1 C
C7 0.2901(4) 0.7156(2) 0.73335(13) 0.0398(8) Uani d . 1 C
H7 0.3519 0.7692 0.7459 0.048 Uiso calc R 1 H
C8 0.2520(4) 0.6784(3) 0.82466(13) 0.0456(9) Uani d . 1 C
H8A 0.1950 0.7393 0.8339 0.055 Uiso calc R 1 H
H8B 0.3718 0.6871 0.8314 0.055 Uiso calc R 1 H
C9 0.1861(4) 0.5969(3) 0.85895(14) 0.0442(9) Uani d . 1 C
C10 0.2117(5) 0.5940(3) 0.91375(15) 0.0598(11) Uani d . 1 C
H10 0.2718 0.6439 0.9306 0.072 Uiso calc R 1 H
C11 0.1483(5) 0.5176(4) 0.94265(17) 0.0695(13) Uani d . 1 C
H11 0.1653 0.5148 0.9794 0.083 Uiso calc R 1 H
C12 0.0592(5) 0.4446(4) 0.91727(18) 0.0691(12) Uani d . 1 C
H12 0.0146 0.3920 0.9364 0.083 Uiso calc R 1 H
C13 0.0373(5) 0.4511(3) 0.86282(17) 0.0600(11) Uani d . 1 C
H13 -0.0239 0.4019 0.8456 0.072 Uiso calc R 1 H

loop_
_atom_site_aniso_label
_atom_site_aniso_U_11
_atom_site_aniso_U_22
_atom_site_aniso_U_33
_atom_site_aniso_U_12
_atom_site_aniso_U_13
_atom_site_aniso_U_23
Br1 0.0888(4) 0.0683(3) 0.0707(3) -0.0115(3) 0.0241(2) 0.0056(2)
Cu1 0.0397(2) 0.0358(2) 0.0533(3) -0.00206(19) -0.0035(2) -0.0003(2)
Cl1 0.0354(5) 0.0395(5) 0.0733(6) -0.0024(4) -0.0008(4) -0.0023(4)
O1 0.0637(17) 0.0447(15) 0.0541(16) -0.0124(13) -0.0115(13) 0.0013(12)
N1 0.0377(16) 0.0311(16) 0.0492(17) 0.0034(12) -0.0032(13) -0.0041(13)
N2 0.0417(17) 0.0427(18) 0.0552(18) 0.0063(14) 0.0027(14) 0.0012(15)
C1 0.039(2) 0.042(2) 0.052(2) 0.0042(17) -0.0045(16) -0.0024(18)
C2 0.063(3) 0.054(3) 0.058(3) -0.014(2) -0.011(2) -0.0020(19)
C3 0.062(3) 0.069(3) 0.043(2) -0.001(2) -0.0052(19) -0.001(2)
C4 0.043(2) 0.046(2) 0.055(2) 0.0011(18) 0.0046(17) 0.0015(18)
C5 0.035(2) 0.039(2) 0.059(2) 0.0025(16) 0.0027(16) -0.0075(17)
C6 0.0326(18) 0.036(2) 0.046(2) 0.0048(15) -0.0016(15) -0.0044(16)
C7 0.0282(17) 0.035(2) 0.056(2) 0.0028(15) -0.0026(15) -0.0058(16)
C8 0.040(2) 0.047(2) 0.049(2) 0.0011(17) -0.0026(16) -0.0090(17)
C9 0.0326(19) 0.049(2) 0.051(2) 0.0103(16) 0.0023(16) -0.0035(18)
C10 0.059(3) 0.067(3) 0.054(3) 0.004(2) 0.002(2) -0.002(2)
C11 0.070(3) 0.090(4) 0.048(2) 0.011(3) 0.004(2) 0.009(2)
C12 0.070(3) 0.073(3) 0.064(3) 0.002(2) 0.013(2) 0.015(2)
C13 0.055(3) 0.051(3) 0.074(3) -0.001(2) 0.010(2) 0.007(2)

loop_
_atom_type_symbol
_atom_type_description
_atom_type_scat_dispersion_real
_atom_type_scat_dispersion_imag
_atom_type_scat_source
C C 0.0033 0.0016 'International Tables Vol C Tables 4.2.6.8 and 6.1.1.4'
H H 0.0000 0.0000 'International Tables Vol C Tables 4.2.6.8 and 6.1.1.4'
Br Br -0.2901 2.4595 'International Tables Vol C Tables 4.2.6.8 and 6.1.1.4'
N N 0.0061 0.0033 'International Tables Vol C Tables 4.2.6.8 and 6.1.1.4'
Cu Cu 0.3201 1.2651 'International Tables Vol C Tables 4.2.6.8 and 6.1.1.4'
O O 0.0106 0.0060 'International Tables Vol C Tables 4.2.6.8 and 6.1.1.4'
Cl Cl 0.1484 0.1585 'International Tables Vol C Tables 4.2.6.8 and 6.1.1.4'

loop_
_geom_angle_atom_site_label_1
_geom_angle_atom_site_label_2
_geom_angle_atom_site_label_3
_geom_angle
_geom_angle_publ_flag
O1 Cu1 N1 92.88(11) y
O1 Cu1 N2 175.46(12) y
N1 Cu1 N2 82.65(12) y
O1 Cu1 Cl1 89.93(8) y
N1 Cu1 Cl1 164.66(8) y
N2 Cu1 Cl1 94.59(9) y
C1 O1 Cu1 128.3(2) ?
C7 N1 C8 119.2(3) ?
C7 N1 Cu1 125.7(2) ?
C8 N1 Cu1 115.0(2) ?
C13 N2 C9 118.2(3) ?
C13 N2 Cu1 126.9(3) ?
C9 N2 Cu1 114.6(2) ?
O1 C1 C2 118.8(3) ?
O1 C1 C6 124.3(3) ?
C2 C1 C6 116.9(3) ?
C3 C2 C1 122.2(4) ?
C3 C2 H2 118.9 ?
C1 C2 H2 118.9 ?
C2 C3 C4 120.0(4) ?
C2 C3 H3 120.0 ?
C4 C3 H3 120.0 ?
C5 C4 C3 120.9(3) ?
C5 C4 Br1 120.3(3) ?
C3 C4 Br1 118.8(3) ?
C4 C5 C6 120.7(3) ?
C4 C5 H5 119.7 ?
C6 C5 H5 119.7 ?
C5 C6 C7 117.8(3) ?
C5 C6 C1 119.3(3) ?
C7 C6 C1 122.8(3) ?
N1 C7 C6 125.8(3) ?
N1 C7 H7 117.1 ?
C6 C7 H7 117.1 ?
N1 C8 C9 111.2(3) ?
N1 C8 H8A 109.4 ?
C9 C8 H8A 109.4 ?
N1 C8 H8B 109.4 ?
C9 C8 H8B 109.4 ?
H8A C8 H8B 108.0 ?
N2 C9 C10 121.3(3) ?
N2 C9 C8 116.2(3) ?
C10 C9 C8 122.5(3) ?
C11 C10 C9 119.6(4) ?
C11 C10 H10 120.2 ?
C9 C10 H10 120.2 ?
C10 C11 C12 119.6(4) ?
C10 C11 H11 120.2 ?
C12 C11 H11 120.2 ?
C11 C12 C13 118.5(4) ?
C11 C12 H12 120.7 ?
C13 C12 H12 120.7 ?
N2 C13 C12 122.8(4) ?
N2 C13 H13 118.6 ?
C12 C13 H13 118.6 ?

loop_
_geom_bond_atom_site_label_1
_geom_bond_atom_site_label_2
_geom_bond_distance
_geom_bond_publ_flag
Cu1 O1 1.896(2) y
Cu1 N1 1.961(3) y
Cu1 N2 2.005(3) y
Cu1 Cl1 2.2725(9) y
Br1 C4 1.905(3) ?
O1 C1 1.298(4) ?
N1 C7 1.287(4) ?
N1 C8 1.445(4) ?
N2 C13 1.339(4) ?
N2 C9 1.347(4) ?
C1 C2 1.410(5) ?
C1 C6 1.429(4) ?
C2 C3 1.365(5) ?
C2 H2 0.9300 ?
C3 C4 1.382(5) ?
C3 H3 0.9300 ?
C4 C5 1.354(5) ?
C5 C6 1.416(4) ?
C5 H5 0.9300 ?
C6 C7 1.421(4) ?
C7 H7 0.9300 ?
C8 C9 1.494(5) ?
C8 H8A 0.9700 ?
C8 H8B 0.9700 ?
C9 C10 1.386(4) ?
C10 C11 1.360(5) ?
C10 H10 0.9300 ?
C11 C12 1.371(6) ?
C11 H11 0.9300 ?
C12 C13 1.375(5) ?
C12 H12 0.9300 ?
C13 H13 0.9300 ?

loop_
_geom_torsion_atom_site_label_1
_geom_torsion_atom_site_label_2
_geom_torsion_atom_site_label_3
_geom_torsion_atom_site_label_4
_geom_torsion
N1 Cu1 O1 C1 2.8(3)
N2 Cu1 O1 C1 -7.6(15)
Cl1 Cu1 O1 C1 167.7(3)
O1 Cu1 N1 C7 -3.0(3)
N2 Cu1 N1 C7 176.2(3)
Cl1 Cu1 N1 C7 -103.3(4)
O1 Cu1 N1 C8 -179.6(2)
N2 Cu1 N1 C8 -0.4(2)
Cl1 Cu1 N1 C8 80.1(4)
O1 Cu1 N2 C13 -166.7(13)
N1 Cu1 N2 C13 -177.1(3)
Cl1 Cu1 N2 C13 18.1(3)
O1 Cu1 N2 C9 7.0(15)
N1 Cu1 N2 C9 -3.4(2)
Cl1 Cu1 N2 C9 -168.3(2)
Cu1 O1 C1 C2 177.9(3)
Cu1 O1 C1 C6 -3.1(5)
O1 C1 C2 C3 -179.5(4)
C6 C1 C2 C3 1.4(6)
C1 C2 C3 C4 -1.2(6)
C2 C3 C4 C5 -0.4(6)
C2 C3 C4 Br1 177.5(3)
C3 C4 C5 C6 1.7(5)
Br1 C4 C5 C6 -176.3(2)
C4 C5 C6 C7 176.9(3)
C4 C5 C6 C1 -1.3(5)
O1 C1 C6 C5 -179.2(3)
C2 C1 C6 C5 -0.2(5)
O1 C1 C6 C7 2.7(5)
C2 C1 C6 C7 -178.3(3)
C8 N1 C7 C6 -179.9(3)
Cu1 N1 C7 C6 3.7(5)
C5 C6 C7 N1 178.7(3)
C1 C6 C7 N1 -3.2(5)
C7 N1 C8 C9 -173.1(3)
Cu1 N1 C8 C9 3.7(3)
C13 N2 C9 C10 1.1(5)
Cu1 N2 C9 C10 -173.2(3)
C13 N2 C9 C8 -179.2(3)
Cu1 N2 C9 C8 6.5(4)
N1 C8 C9 N2 -6.6(4)
N1 C8 C9 C10 173.0(3)
N2 C9 C10 C11 -0.4(5)
C8 C9 C10 C11 180.0(3)
C9 C10 C11 C12 -0.3(6)
C10 C11 C12 C13 0.3(6)
C9 N2 C13 C12 -1.2(6)
Cu1 N2 C13 C12 172.3(3)
C11 C12 C13 N2 0.5(6)
